data_7031500
loop_
_publ_author_name
'Pajerowski, Daniel M.'
'Li, Quan'
'Hyun, Jason'
'Dennis, Cindi L.'
'Phelan, Daniel'
'Yan, Pengfei'
'Chen, Peng'
'Li, Guangming'

_publ_section_title
;
 Chloride-bridged, defect-dicubane {Ln4} core clusters: syntheses, crystal
 structures and magnetic properties.
;
_journal_issue 31
_journal_name_full 'Dalton transactions (Cambridge, England : 2003)'
_journal_page_first 11973
_journal_page_last 11980
_journal_paper_doi 10.1039/c4dt01329h
_journal_volume 43
_journal_year 2014
_chemical_formula_moiety 'C12 H50 Cl6 Dy4 O14, 2(C H4 O), 4(Cl) '
_chemical_formula_sum 'C14 H58 Cl10 Dy4 O16'
_chemical_formula_weight 1487.10
_chemical_name_systematic
;
 ?
;
_space_group_IT_number 2
_symmetry_cell_setting triclinic
_symmetry_space_group_name_Hall '-P 1'
_symmetry_space_group_name_H-M 'P -1'
_atom_sites_solution_hydrogens geom
_atom_sites_solution_primary direct
_atom_sites_solution_secondary difmap
_audit_creation_method SHELXL-97
_cell_angle_alpha 87.55(3)
_cell_angle_beta 86.14(3)
_cell_angle_gamma 62.66(3)
_cell_formula_units_Z 1
_cell_length_a 10.328(2)
_cell_length_b 10.653(2)
_cell_length_c 11.639(2)
_cell_measurement_reflns_used 11167
_cell_measurement_temperature 293(2)
_cell_measurement_theta_max 27.48
_cell_measurement_theta_min 3.51
_cell_volume 1134.8(5)
_computing_cell_refinement 'Bruker FRAMBO'
_computing_data_collection 'Bruker FRAMBO'
_computing_data_reduction 'Bruker SHELXTL'
_computing_molecular_graphics 'Bruker SHELXTL'
_computing_publication_material 'Bruker SHELXTL'
_computing_structure_refinement 'SHELXL-97 (Sheldrick, 1997)'
_computing_structure_solution 'Bruker SHELXTL'
_diffrn_ambient_temperature 293(2)
_diffrn_measured_fraction_theta_full 0.989
_diffrn_measured_fraction_theta_max 0.989
_diffrn_measurement_device_type 'multiwire proportional'
_diffrn_measurement_method 'phi and omega scans'
_diffrn_radiation_monochromator graphite
_diffrn_radiation_source 'fine-focus sealed tube'
_diffrn_radiation_type MoK\a
_diffrn_radiation_wavelength 0.71073
_diffrn_reflns_av_R_equivalents 0.0431
_diffrn_reflns_av_unetI/netI 0.0551
_diffrn_reflns_limit_h_max 13
_diffrn_reflns_limit_h_min -11
_diffrn_reflns_limit_k_max 13
_diffrn_reflns_limit_k_min -13
_diffrn_reflns_limit_l_max 15
_diffrn_reflns_limit_l_min -15
_diffrn_reflns_number 11167
_diffrn_reflns_theta_full 27.48
_diffrn_reflns_theta_max 27.48
_diffrn_reflns_theta_min 3.51
_exptl_absorpt_coefficient_mu 7.146
_exptl_absorpt_correction_T_max 0.395
_exptl_absorpt_correction_T_min 0.180
_exptl_absorpt_correction_type multi-scan
_exptl_absorpt_process_details sadabs(Sheldrick,1996)
_exptl_crystal_colour colorless
_exptl_crystal_density_diffrn 2.176
_exptl_crystal_density_method 'not measured'
_exptl_crystal_description block
_exptl_crystal_F_000 704
_exptl_crystal_size_max 0.3
_exptl_crystal_size_mid 0.21
_exptl_crystal_size_min 0.13
_refine_diff_density_max 4.026
_refine_diff_density_min -1.585
_refine_diff_density_rms 0.224
_refine_ls_extinction_method none
_refine_ls_goodness_of_fit_ref 1.050
_refine_ls_hydrogen_treatment mixed
_refine_ls_matrix_type full
_refine_ls_number_parameters 210
_refine_ls_number_reflns 5203
_refine_ls_number_restraints 0
_refine_ls_restrained_S_all 1.050
_refine_ls_R_factor_all 0.0468
_refine_ls_R_factor_gt 0.0423
_refine_ls_shift/su_max 0.001
_refine_ls_shift/su_mean 0.000
_refine_ls_structure_factor_coef Fsqd
_refine_ls_weighting_details 'calc w=1/[\s^2^(Fo^2^)+(0.0470P)^2^+7.1137P] where P=(Fo^2^+2Fc^2^)/3'
_refine_ls_weighting_scheme calc
_refine_ls_wR_factor_gt 0.1070
_refine_ls_wR_factor_ref 0.1098
_reflns_number_gt 4620
_reflns_number_total 5203
_reflns_threshold_expression >2sigma(I)
_cod_data_source_file c4dt01329h1.cif
_cod_data_source_block c
_cod_depositor_comments 'Adding full bibliography for 7031499--7031501.cif.'
_cod_original_cell_volume 1134.8(4)
_cod_database_code 7031500

loop_
_symmetry_equiv_pos_as_xyz
'x, y, z'
'-x, -y, -z'

loop_
_atom_site_label
_atom_site_type_symbol
_atom_site_fract_x
_atom_site_fract_y
_atom_site_fract_z
_atom_site_U_iso_or_equiv
_atom_site_adp_type
_atom_site_occupancy
_atom_site_symmetry_multiplicity
_atom_site_calc_flag
_atom_site_refinement_flags
Dy1 Dy -0.04465(3) 0.38007(3) 0.42843(3) 0.02175(10) Uani 1 1 d .
Dy2 Dy -0.16791(3) 0.44726(3) 0.75864(3) 0.02464(10) Uani 1 1 d .
C1 C -0.4588(12) 0.7465(12) 0.6698(13) 0.084(4) Uani 1 1 d .
H1A H -0.5618 0.8023 0.6859 0.127 Uiso 1 1 calc R
H1B H -0.4413 0.7150 0.5916 0.127 Uiso 1 1 calc R
H1C H -0.4099 0.8027 0.6806 0.127 Uiso 1 1 calc R
C1M C 0.377(2) -0.0431(19) 0.1094(17) 0.122(6) Uani 1 1 d .
H1M1 H 0.4313 0.0071 0.1219 0.183 Uiso 1 1 calc R
H1M2 H 0.2742 0.0212 0.1142 0.183 Uiso 1 1 calc R
H1M3 H 0.4036 -0.0847 0.0344 0.183 Uiso 1 1 calc R
C2 C -0.2689(16) 0.6194(13) 1.0277(10) 0.082(4) Uani 1 1 d .
H2A H -0.2718 0.5953 1.1079 0.124 Uiso 1 1 calc R
H2B H -0.3652 0.6857 1.0064 0.124 Uiso 1 1 calc R
H2C H -0.2042 0.6611 1.0139 0.124 Uiso 1 1 calc R
C3 C 0.0624(12) 0.1557(11) 0.9201(9) 0.063(3) Uani 1 1 d .
H3A H 0.1633 0.0865 0.9159 0.095 Uiso 1 1 calc R
H3B H 0.0020 0.1090 0.9195 0.095 Uiso 1 1 calc R
H3C H 0.0411 0.2080 0.9900 0.095 Uiso 1 1 calc R
C4 C 0.2573(13) 0.0466(10) 0.4053(11) 0.069(3) Uani 1 1 d .
H4A H 0.3268 -0.0228 0.4545 0.104 Uiso 1 1 calc R
H4B H 0.3077 0.0768 0.3470 0.104 Uiso 1 1 calc R
H4C H 0.2045 0.0060 0.3694 0.104 Uiso 1 1 calc R
C5 C -0.0978(14) 0.0919(10) 0.3418(11) 0.064(3) Uani 1 1 d .
H5A H -0.1418 0.0694 0.2811 0.095 Uiso 1 1 calc R
H5B H -0.1440 0.0854 0.4146 0.095 Uiso 1 1 calc R
H5C H 0.0044 0.0266 0.3412 0.095 Uiso 1 1 calc R
C6 C -0.4101(9) 0.5550(10) 0.3665(10) 0.056(2) Uani 1 1 d .
H6A H -0.4080 0.4746 0.4085 0.084 Uiso 1 1 calc R
H6B H -0.4437 0.5580 0.2910 0.084 Uiso 1 1 calc R
H6C H -0.4750 0.6398 0.4066 0.084 Uiso 1 1 calc R
O1 O -0.4053(6) 0.6289(6) 0.7448(6) 0.0439(13) Uani 1 1 d .
H2O1 H -0.4400 0.6584 0.8122 0.053 Uiso 1 1 d R
O2 O -0.2185(9) 0.4966(7) 0.9616(5) 0.0571(18) Uani 1 1 d .
H1O2 H -0.1529 0.4283 0.9974 0.069 Uiso 1 1 d R
O3 O -0.2995(7) 0.3311(7) 0.8451(5) 0.0517(16) Uani 1 1 d .
H1O3 H -0.3192 0.2629 0.8615 0.062 Uiso 1 1 d R
O4 O -0.1152(7) 0.2306(6) 0.3250(5) 0.0399(12) Uani 1 1 d .
H1O4 H -0.1888 0.2853 0.2877 0.048 Uiso 1 1 d R
O5 O 0.1592(6) 0.1634(5) 0.4709(6) 0.0432(13) Uani 1 1 d .
H1O5 H 0.1811 0.1575 0.5407 0.052 Uiso 1 1 d R
O6 O -0.2676(5) 0.5439(6) 0.3567(5) 0.0384(12) Uani 1 1 d .
H2O6 H -0.2711 0.6249 0.3462 0.046 Uiso 1 1 d R
O7 O 0.0340(6) 0.2492(6) 0.8244(5) 0.0447(14) Uani 1 1 d .
H2O7 H 0.1085 0.2315 0.7796 0.054 Uiso 1 1 d R
O1M O 0.4063(10) -0.1469(10) 0.1912(8) 0.083(3) Uani 1 1 d .
H223 H 0.4929 -0.2001 0.2136 0.099 Uiso 1 1 d R
Cl1 Cl -0.3100(3) 0.2995(3) 0.11167(19) 0.0521(5) Uani 1 1 d .
Cl2 Cl 0.3248(2) 0.1485(2) 0.6863(2) 0.0482(5) Uani 1 1 d .
Cl3 Cl 0.0703(3) 0.3577(2) 0.19997(17) 0.0473(5) Uani 1 1 d .
Cl4 Cl -0.2017(2) 0.2917(2) 0.58946(16) 0.0361(4) Uani 1 1 d .
Cl5 Cl -0.0094(5) 0.5835(5) 0.3836(4) 0.0466(9) Uani 0.50 1 d P
Cl6 Cl 0.1347(5) 0.4595(4) 0.4164(4) 0.0466(9) Uani 0.50 1 d P

loop_
_atom_site_aniso_label
_atom_site_aniso_U_11
_atom_site_aniso_U_22
_atom_site_aniso_U_33
_atom_site_aniso_U_23
_atom_site_aniso_U_13
_atom_site_aniso_U_12
Dy1 0.02395(16) 0.02402(16) 0.02017(16) 0.00093(11) -0.00031(11) -0.01369(12)
Dy2 0.02655(17) 0.03019(17) 0.01913(16) 0.00272(12) 0.00217(11) -0.01536(13)
C1 0.049(6) 0.062(6) 0.113(11) 0.048(7) 0.016(6) -0.007(5)
C1M 0.135(15) 0.096(11) 0.124(16) 0.056(10) -0.041(12) -0.044(10)
C2 0.130(11) 0.076(8) 0.044(6) -0.017(6) 0.034(7) -0.053(8)
C3 0.071(7) 0.062(6) 0.042(5) 0.026(4) -0.009(5) -0.019(5)
C4 0.071(7) 0.038(5) 0.092(9) -0.017(5) 0.023(6) -0.021(5)
C5 0.089(8) 0.047(5) 0.068(7) 0.003(5) -0.015(6) -0.041(5)
C6 0.030(4) 0.059(5) 0.081(7) 0.026(5) -0.009(4) -0.024(4)
O1 0.033(3) 0.041(3) 0.050(4) 0.003(3) 0.007(2) -0.012(2)
O2 0.096(5) 0.062(4) 0.023(3) -0.004(3) 0.015(3) -0.046(4)
O3 0.065(4) 0.079(4) 0.037(3) 0.007(3) 0.003(3) -0.056(4)
O4 0.061(4) 0.040(3) 0.033(3) 0.006(2) -0.013(3) -0.035(3)
O5 0.041(3) 0.029(3) 0.050(4) -0.005(2) -0.001(3) -0.008(2)
O6 0.030(3) 0.040(3) 0.050(3) 0.013(2) -0.010(2) -0.019(2)
O7 0.034(3) 0.051(3) 0.039(3) 0.011(3) -0.003(2) -0.012(2)
O1M 0.084(6) 0.083(6) 0.083(6) 0.013(5) -0.031(5) -0.037(5)
Cl1 0.0525(12) 0.0791(15) 0.0321(10) 0.0096(10) 0.0010(9) -0.0377(11)
Cl2 0.0361(10) 0.0397(10) 0.0640(14) 0.0057(9) -0.0085(9) -0.0130(8)
Cl3 0.0691(13) 0.0635(12) 0.0301(10) -0.0144(9) 0.0149(9) -0.0494(11)
Cl4 0.0470(10) 0.0448(9) 0.0308(9) -0.0036(7) 0.0050(7) -0.0339(8)
Cl5 0.046(2) 0.050(2) 0.043(2) 0.0033(18) -0.0006(17) -0.0215(18)
Cl6 0.045(2) 0.046(2) 0.047(2) 0.0056(18) -0.0011(17) -0.0206(17)

loop_
_atom_type_symbol
_atom_type_description
_atom_type_scat_dispersion_real
_atom_type_scat_dispersion_imag
_atom_type_scat_source
C C 0.0033 0.0016 'International Tables Vol C Tables 4.2.6.8 and 6.1.1.4'
H H 0.0000 0.0000 'International Tables Vol C Tables 4.2.6.8 and 6.1.1.4'
Cl Cl 0.1484 0.1585 'International Tables Vol C Tables 4.2.6.8 and 6.1.1.4'
Dy Dy -0.1892 4.4098 'International Tables Vol C Tables 4.2.6.8 and 6.1.1.4'
O O 0.0106 0.0060 'International Tables Vol C Tables 4.2.6.8 and 6.1.1.4'

loop_
_geom_angle_atom_site_label_1
_geom_angle_atom_site_label_2
_geom_angle_atom_site_label_3
_geom_angle
_geom_angle_site_symmetry_1
_geom_angle_site_symmetry_3
O6 Dy1 Cl6 113.51(17) . .
O6 Dy1 O5 161.1(2) . .
Cl6 Dy1 O5 81.69(18) . .
O6 Dy1 Cl6 80.59(18) . 2_566
Cl6 Dy1 Cl6 81.25(16) . 2_566
O5 Dy1 Cl6 114.10(18) . 2_566
O6 Dy1 Cl5 117.98(18) . 2_566
Cl6 Dy1 Cl5 69.74(16) . 2_566
O5 Dy1 Cl5 77.01(18) . 2_566
Cl6 Dy1 Cl5 37.47(15) 2_566 2_566
O6 Dy1 Cl5 76.29(17) . .
Cl6 Dy1 Cl5 37.55(15) . .
O5 Dy1 Cl5 119.17(18) . .
Cl6 Dy1 Cl5 69.44(15) 2_566 .
Cl5 Dy1 Cl5 82.42(17) 2_566 .
O6 Dy1 O4 77.8(2) . .
Cl6 Dy1 O4 139.49(18) . .
O5 Dy1 O4 83.3(2) . .
Cl6 Dy1 O4 139.01(18) 2_566 .
Cl5 Dy1 O4 141.50(17) 2_566 .
Cl5 Dy1 O4 135.98(17) . .
O6 Dy1 Cl4 88.30(15) . .
Cl6 Dy1 Cl4 141.42(12) . .
O5 Dy1 Cl4 85.66(16) . .
Cl6 Dy1 Cl4 71.02(11) 2_566 .
Cl5 Dy1 Cl4 71.94(12) 2_566 .
Cl5 Dy1 Cl4 139.32(11) . .
O4 Dy1 Cl4 73.90(15) . .
O6 Dy1 Cl3 86.25(16) . .
Cl6 Dy1 Cl3 70.70(12) . .
O5 Dy1 Cl3 88.57(17) . .
Cl6 Dy1 Cl3 141.00(12) 2_566 .
Cl5 Dy1 Cl3 139.38(12) 2_566 .
Cl5 Dy1 Cl3 71.82(12) . .
O4 Dy1 Cl3 71.53(15) . .
Cl4 Dy1 Cl3 145.38(5) . .
O6 Dy1 Dy1 98.86(14) . 2_566
Cl6 Dy1 Dy1 40.77(11) . 2_566
O5 Dy1 Dy1 100.07(14) . 2_566
Cl6 Dy1 Dy1 40.48(11) 2_566 2_566
Cl5 Dy1 Dy1 41.25(11) 2_566 2_566
Cl5 Dy1 Dy1 41.17(11) . 2_566
O4 Dy1 Dy1 176.46(14) . 2_566
Cl4 Dy1 Dy1 107.37(4) . 2_566
Cl3 Dy1 Dy1 107.24(5) . 2_566
O6 Dy1 Dy2 96.64(15) . .
Cl6 Dy1 Dy2 99.58(11) . .
O5 Dy1 Dy2 91.54(16) . .
Cl6 Dy1 Dy2 31.67(11) 2_566 .
Cl5 Dy1 Dy2 31.75(11) 2_566 .
Cl5 Dy1 Dy2 99.66(11) . .
O4 Dy1 Dy2 118.25(14) . .
Cl4 Dy1 Dy2 44.35(4) . .
Cl3 Dy1 Dy2 170.17(4) . .
Dy1 Dy1 Dy2 63.06(2) 2_566 .
O6 Dy1 Dy2 91.38(14) . 2_566
Cl6 Dy1 Dy2 31.43(11) . 2_566
O5 Dy1 Dy2 97.57(16) . 2_566
Cl6 Dy1 Dy2 99.24(11) 2_566 2_566
Cl5 Dy1 Dy2 99.66(11) 2_566 2_566
Cl5 Dy1 Dy2 31.73(10) . 2_566
O4 Dy1 Dy2 115.62(14) . 2_566
Cl4 Dy1 Dy2 170.18(4) . 2_566
Cl3 Dy1 Dy2 44.30(4) . 2_566
Dy1 Dy1 Dy2 62.977(19) 2_566 2_566
Dy2 Dy1 Dy2 126.04(2) . 2_566
Cl5 Dy2 Cl6 38.78(15) 2_566 2_566
Cl5 Dy2 O7 77.54(19) 2_566 .
Cl6 Dy2 O7 116.28(19) 2_566 .
Cl5 Dy2 O1 120.71(19) 2_566 .
Cl6 Dy2 O1 81.94(19) 2_566 .
O7 Dy2 O1 161.7(2) . .
Cl5 Dy2 O3 140.8(2) 2_566 .
Cl6 Dy2 O3 140.16(19) 2_566 .
O7 Dy2 O3 83.6(2) . .
O1 Dy2 O3 80.7(2) . .
Cl5 Dy2 O2 139.9(2) 2_566 .
Cl6 Dy2 O2 143.16(19) 2_566 .
O7 Dy2 O2 82.5(2) . .
O1 Dy2 O2 83.2(3) . .
O3 Dy2 O2 69.0(2) . .
Cl5 Dy2 Cl3 73.96(12) 2_566 2_566
Cl6 Dy2 Cl3 72.35(12) 2_566 2_566
O7 Dy2 Cl3 96.73(17) . 2_566
O1 Dy2 Cl3 90.33(16) . 2_566
O3 Dy2 Cl3 142.91(16) . 2_566
O2 Dy2 Cl3 74.24(17) . 2_566
Cl5 Dy2 Cl4 73.89(12) 2_566 .
Cl6 Dy2 Cl4 72.75(12) 2_566 .
O7 Dy2 Cl4 91.43(16) . .
O1 Dy2 Cl4 92.67(16) . .
O3 Dy2 Cl4 72.59(16) . .
O2 Dy2 Cl4 141.56(17) . .
Cl3 Dy2 Cl4 144.16(6) 2_566 .
Cl5 Dy2 Dy1 33.06(11) 2_566 .
Cl6 Dy2 Dy1 32.75(11) 2_566 .
O7 Dy2 Dy1 95.29(16) . .
O1 Dy2 Dy1 100.24(16) . .
O3 Dy2 Dy1 117.76(15) . .
O2 Dy2 Dy1 172.71(17) . .
Cl3 Dy2 Dy1 99.20(5) 2_566 .
Cl4 Dy2 Dy1 45.17(4) . .
Cl5 Dy2 Dy1 33.10(11) 2_566 2_566
Cl6 Dy2 Dy1 32.29(11) 2_566 2_566
O7 Dy2 Dy1 97.93(16) . 2_566
O1 Dy2 Dy1 99.02(15) . 2_566
O3 Dy2 Dy1 171.63(15) . 2_566
O2 Dy2 Dy1 119.32(16) . 2_566
Cl3 Dy2 Dy1 45.26(4) 2_566 2_566
Cl4 Dy2 Dy1 99.10(4) . 2_566
Dy1 Dy2 Dy1 53.96(2) . 2_566
O1 C1 H1A 109.5 . .
O1 C1 H1B 109.5 . .
H1A C1 H1B 109.5 . .
O1 C1 H1C 109.5 . .
H1A C1 H1C 109.5 . .
H1B C1 H1C 109.5 . .
O1M C1M H1M1 109.5 . .
O1M C1M H1M2 109.5 . .
H1M1 C1M H1M2 109.5 . .
O1M C1M H1M3 109.5 . .
H1M1 C1M H1M3 109.5 . .
H1M2 C1M H1M3 109.5 . .
O2 C2 H2A 109.5 . .
O2 C2 H2B 109.5 . .
H2A C2 H2B 109.5 . .
O2 C2 H2C 109.5 . .
H2A C2 H2C 109.5 . .
H2B C2 H2C 109.5 . .
O7 C3 H3A 109.5 . .
O7 C3 H3B 109.5 . .
H3A C3 H3B 109.5 . .
O7 C3 H3C 109.5 . .
H3A C3 H3C 109.5 . .
H3B C3 H3C 109.5 . .
O5 C4 H4A 109.5 . .
O5 C4 H4B 109.5 . .
H4A C4 H4B 109.5 . .
O5 C4 H4C 109.5 . .
H4A C4 H4C 109.5 . .
H4B C4 H4C 109.5 . .
O4 C5 H5A 109.5 . .
O4 C5 H5B 109.5 . .
H5A C5 H5B 109.5 . .
O4 C5 H5C 109.5 . .
H5A C5 H5C 109.5 . .
H5B C5 H5C 109.5 . .
O6 C6 H6A 109.5 . .
O6 C6 H6B 109.5 . .
H6A C6 H6B 109.5 . .
O6 C6 H6C 109.5 . .
H6A C6 H6C 109.5 . .
H6B C6 H6C 109.5 . .
C1 O1 Dy2 129.5(6) . .
C1 O1 H2O1 107.4 . .
Dy2 O1 H2O1 108.3 . .
C2 O2 Dy2 134.4(7) . .
C2 O2 H1O2 108.7 . .
Dy2 O2 H1O2 107.5 . .
Dy2 O3 H1O3 157.2 . .
C5 O4 Dy1 134.3(6) . .
C5 O4 H1O4 114.7 . .
Dy1 O4 H1O4 106.8 . .
C4 O5 Dy1 134.4(7) . .
C4 O5 H1O5 113.1 . .
Dy1 O5 H1O5 112.3 . .
C6 O6 Dy1 132.9(5) . .
C6 O6 H2O6 110.8 . .
Dy1 O6 H2O6 111.6 . .
C3 O7 Dy2 135.9(6) . .
C3 O7 H2O7 113.8 . .
Dy2 O7 H2O7 110.2 . .
C1M O1M H223 123.1 . .
Dy2 Cl3 Dy1 90.43(6) 2_566 .
Dy2 Cl4 Dy1 90.47(5) . .
Cl6 Cl5 Dy2 70.7(2) . 2_566
Cl6 Cl5 Dy1 70.8(2) . 2_566
Dy2 Cl5 Dy1 115.19(18) 2_566 2_566
Cl6 Cl5 Dy1 70.2(2) . .
Dy2 Cl5 Dy1 115.18(18) 2_566 .
Dy1 Cl5 Dy1 97.58(17) 2_566 .
Cl5 Cl6 Dy2 70.5(2) . 2_566
Cl5 Cl6 Dy1 72.3(2) . .
Dy2 Cl6 Dy1 116.28(19) 2_566 .
Cl5 Cl6 Dy1 71.7(2) . 2_566
Dy2 Cl6 Dy1 115.58(18) 2_566 2_566
Dy1 Cl6 Dy1 98.75(16) . 2_566

loop_
_geom_bond_atom_site_label_1
_geom_bond_atom_site_label_2
_geom_bond_distance
_geom_bond_site_symmetry_2
Dy1 O6 2.343(5) .
Dy1 Cl6 2.358(4) .
Dy1 O5 2.363(5) .
Dy1 Cl6 2.372(4) 2_566
Dy1 Cl5 2.384(5) 2_566
Dy1 Cl5 2.388(5) .
Dy1 O4 2.421(5) .
Dy1 Cl4 2.8053(19) .
Dy1 Cl3 2.812(2) .
Dy1 Dy1 3.5903(10) 2_566
Dy1 Dy2 3.9552(11) .
Dy1 Dy2 3.9582(11) 2_566
Dy2 Cl5 2.300(4) 2_566
Dy2 Cl6 2.302(5) 2_566
Dy2 O7 2.329(6) .
Dy2 O1 2.335(5) .
Dy2 O3 2.377(6) .
Dy2 O2 2.412(6) .
Dy2 Cl3 2.765(2) 2_566
Dy2 Cl4 2.7651(19) .
Dy2 Dy1 3.9582(11) 2_566
C1 O1 1.405(12) .
C1 H1A 0.9600 .
C1 H1B 0.9600 .
C1 H1C 0.9600 .
C1M O1M 1.364(17) .
C1M H1M1 0.9600 .
C1M H1M2 0.9600 .
C1M H1M3 0.9600 .
C2 O2 1.408(12) .
C2 H2A 0.9600 .
C2 H2B 0.9600 .
C2 H2C 0.9600 .
C3 O7 1.414(11) .
C3 H3A 0.9600 .
C3 H3B 0.9600 .
C3 H3C 0.9600 .
C4 O5 1.406(10) .
C4 H4A 0.9600 .
C4 H4B 0.9600 .
C4 H4C 0.9600 .
C5 O4 1.410(11) .
C5 H5A 0.9600 .
C5 H5B 0.9600 .
C5 H5C 0.9600 .
C6 O6 1.419(9) .
C6 H6A 0.9600 .
C6 H6B 0.9600 .
C6 H6C 0.9600 .
O1 H2O1 0.8499 .
O2 H1O2 0.8496 .
O3 H1O3 0.8500 .
O4 H1O4 0.8500 .
O5 H1O5 0.8494 .
O6 H2O6 0.8498 .
O7 H2O7 0.8490 .
O1M H223 0.8614 .
Cl3 Dy2 2.765(2) 2_566
Cl5 Cl6 1.528(6) .
Cl5 Dy2 2.300(4) 2_566
Cl5 Dy1 2.384(5) 2_566
Cl6 Dy2 2.302(5) 2_566
Cl6 Dy1 2.372(4) 2_566
